data_7702329
loop_
_publ_author_name
'Krautscheid, Harald'
'Emig, Norbert'
'Klaassen, Nicole'
'Seringer, Petra'

_publ_section_title
;
 Thiocyanato complexes of the coinage metals: synthesis and crystal
 structures of the polymeric pyridine complexes
 [Ag&#x200A;xCuy(SCN)x&#x2005;+&#x2005;y(py)z]
;
_journal_issue 18
_journal_name_full 'Journal of the Chemical Society, Dalton Transactions'
_journal_page_first 3071
_journal_paper_doi 10.1039/a803468k
_journal_year 1998
_chemical_formula_structural '[Ag(SCN)(NC5H5)]'
_chemical_formula_sum 'C6 H5 Ag N2 S'
_chemical_formula_weight 245.05
_space_group_IT_number 19
_space_group_name_Hall 'P 2ac 2ab'
_space_group_name_H-M_alt 'P 21 21 21'
_symmetry_cell_setting orthorhombic
_symmetry_space_group_name_H-M 'P 21 21 21'
_atom_sites_solution_hydrogens geom
_atom_sites_solution_primary direct
_atom_sites_solution_secondary difmap
_audit_creation_method SHELXL
_cell_angle_alpha 90.00
_cell_angle_beta 90.00
_cell_angle_gamma 90.00
_cell_formula_units_Z 4
_cell_length_a 4.0221(5)
_cell_length_b 10.9748(12)
_cell_length_c 17.809(2)
_cell_measurement_reflns_used 78
_cell_measurement_temperature 210(2)
_cell_measurement_theta_max 12.5
_cell_measurement_theta_min 10
_cell_volume 786.12(16)
_computing_cell_refinement 'STOE STADI4 software'
_computing_data_collection 'STOE STADI4 software'
_computing_data_reduction 'STOE XRED'
_computing_molecular_graphics SCHAKAL92
_computing_structure_refinement 'SHELXL-92 (Sheldrick, 1993)'
_computing_structure_solution 'SHELXS-86 (Sheldrick, 1990)'
_diffrn_ambient_temperature 210(2)
_diffrn_measurement_device 'STOE STADI IV'
_diffrn_measurement_method 'theta/omega scan'
_diffrn_radiation_monochromator graphite
_diffrn_radiation_source 'fine-focus sealed tube'
_diffrn_radiation_type MoKa
_diffrn_radiation_wavelength 0.71069
_diffrn_reflns_av_R_equivalents 0.0318
_diffrn_reflns_av_sigmaI/netI 0.0369
_diffrn_reflns_limit_h_max 5
_diffrn_reflns_limit_h_min -5
_diffrn_reflns_limit_k_max 14
_diffrn_reflns_limit_k_min -14
_diffrn_reflns_limit_l_max 23
_diffrn_reflns_limit_l_min -23
_diffrn_reflns_number 2892
_diffrn_reflns_theta_max 24.98
_diffrn_reflns_theta_min 2.18
_diffrn_standards_decay_% <1%
_diffrn_standards_interval_time '2 h'
_diffrn_standards_number 3
_exptl_absorpt_coefficient_mu 2.749
_exptl_absorpt_correction_type 'Psi scans'
_exptl_crystal_colour colorless
_exptl_crystal_density_diffrn 2.070
_exptl_crystal_description platelet
_exptl_crystal_F_000 472
_exptl_crystal_size_max 0.18
_exptl_crystal_size_mid 0.10
_exptl_crystal_size_min 0.07
_refine_diff_density_max .422
_refine_diff_density_min -.353
_refine_diff_density_rms .090
_refine_ls_abs_structure_details 'Flack H D (1983), Acta Cryst. A39, 876-881'
_refine_ls_abs_structure_Flack -0.02(12)
_refine_ls_extinction_method none
_refine_ls_goodness_of_fit_all 1.144
_refine_ls_goodness_of_fit_obs 1.079
_refine_ls_matrix_type full
_refine_ls_number_parameters 91
_refine_ls_number_reflns 1386
_refine_ls_number_restraints 0
_refine_ls_restrained_S_all 1.147
_refine_ls_restrained_S_obs 1.079
_refine_ls_R_factor_all 0.0573
_refine_ls_R_factor_obs 0.0322
_refine_ls_shift/esd_max 0.001
_refine_ls_shift/esd_mean 0.000
_refine_ls_structure_factor_coef Fsqd
_refine_ls_weighting_details 'w=1/[s^2^(Fo^2^)+( 0.0366P)^2^+0.4019P] where P=(Fo^2^+2Fc^2^)/3'
_refine_ls_weighting_scheme calc
_refine_ls_wR_factor_all 0.0880
_refine_ls_wR_factor_obs 0.0713
_reflns_number_observed 1052
_reflns_number_total 1387
_reflns_observed_criterion >2sigma(I)
_cod_data_source_file k803468.txt
_cod_data_source_block ch33
_cod_depositor_comments
;
The following automatic conversions were performed:

data item '_refine_ls_weighting_scheme' value 'calc
w=1/[s^2^(Fo^2^)+( 0.0366P)^2^+0.4019P] where P=(Fo^2^+2Fc^2^)/3' was
changed to 'calc'. A new data item '_refine_ls_weighting_details' was
created with the value set to 'w=1/[s^2^(Fo^2^)+(
0.0366P)^2^+0.4019P] where P=(Fo^2^+2Fc^2^)/3'.

Automatic conversion script
Id: cif_fix_values 6909 2019-04-08 15:41:33Z antanas 
;
_cod_original_cell_volume 786.1(2)
_cod_original_sg_symbol_H-M P2(1)2(1)2(1)
_cod_database_code 7702329

loop_
_symmetry_equiv_pos_as_xyz
'x, y, z'
'-x+1/2, -y, z+1/2'
'x+1/2, -y+1/2, -z'
'-x, y+1/2, -z+1/2'

loop_
_atom_site_aniso_label
_atom_site_aniso_U_11
_atom_site_aniso_U_22
_atom_site_aniso_U_33
_atom_site_aniso_U_23
_atom_site_aniso_U_13
_atom_site_aniso_U_12
Ag1 0.0903(4) 0.0331(3) 0.0476(3) -0.0001(2) -0.0004(5) 0.0007(5)
S1 0.0488(10) 0.0301(7) 0.0558(9) -0.0057(6) -0.0021(15) 0.0000(12)
C1 0.038(3) 0.044(3) 0.029(3) -0.002(2) -0.002(4) -0.003(5)
N1 0.075(4) 0.031(3) 0.057(3) -0.005(2) 0.008(5) 0.001(5)
N2 0.060(3) 0.037(3) 0.037(3) 0.000(2) 0.007(5) 0.006(5)
C2 0.074(6) 0.039(4) 0.036(4) 0.004(3) 0.000(3) 0.001(4)
C3 0.085(7) 0.040(4) 0.065(5) -0.011(4) -0.005(5) -0.003(4)
C4 0.070(6) 0.076(5) 0.039(4) -0.016(3) -0.015(6) 0.033(8)
C5 0.064(6) 0.072(5) 0.042(4) 0.008(4) 0.019(4) 0.016(4)
C6 0.055(6) 0.047(4) 0.052(4) 0.007(3) 0.003(4) 0.009(4)

loop_
_atom_site_label
_atom_site_type_symbol
_atom_site_fract_x
_atom_site_fract_y
_atom_site_fract_z
_atom_site_U_iso_or_equiv
_atom_site_thermal_displace_type
_atom_site_occupancy
_atom_site_calc_flag
_atom_site_refinement_flags
Ag1 Ag 0.2688(2) 0.29715(4) 0.27196(3) 0.0570(2) Uani 1 d .
S1 S 0.7646(7) 0.34650(13) 0.18503(9) 0.0449(4) Uani 1 d .
C1 C 0.7674(23) 0.4973(5) 0.1922(3) 0.0367(13) Uani 1 d .
N1 N 0.7743(23) 0.6022(5) 0.1942(3) 0.0543(15) Uani 1 d .
N2 N 0.2537(20) 0.4152(4) 0.3795(2) 0.0447(12) Uani 1 d .
C2 C 0.3754(22) 0.5292(6) 0.3821(4) 0.050(2) Uani 1 d .
H2 H 0.4589(22) 0.5640(6) 0.3377(4) 0.060 Uiso 1 calc R
C3 C 0.3826(23) 0.5965(7) 0.4467(5) 0.063(3) Uani 1 d .
H3 H 0.4678(23) 0.6763(7) 0.4467(5) 0.076 Uiso 1 calc R
C4 C 0.2618(28) 0.5448(7) 0.5122(3) 0.062(2) Uani 1 d .
H4 H 0.2615(28) 0.5892(7) 0.5573(3) 0.074 Uiso 1 calc R
C5 C 0.1434(21) 0.4285(8) 0.5100(4) 0.060(3) Uani 1 d .
H5 H 0.0612(21) 0.3911(8) 0.5537(4) 0.071 Uiso 1 calc R
C6 C 0.1464(19) 0.3665(7) 0.4426(4) 0.051(2) Uani 1 d .
H6 H 0.0681(19) 0.2858(7) 0.4417(4) 0.061 Uiso 1 calc R

loop_
_atom_type_symbol
_atom_type_description
_atom_type_scat_dispersion_real
_atom_type_scat_dispersion_imag
_atom_type_scat_source
C C .0033 .0016 'International Tables Vol C Tables 4.2.6.8 and 6.1.1.4'
H H .0000 .0000 'International Tables Vol C Tables 4.2.6.8 and 6.1.1.4'
N N .0061 .0033 'International Tables Vol C Tables 4.2.6.8 and 6.1.1.4'
Ag Ag -.8971 1.1015 'International Tables Vol C Tables 4.2.6.8 and 6.1.1.4'
S S .1246 .1234 'International Tables Vol C Tables 4.2.6.8 and 6.1.1.4'

loop_
_geom_angle_atom_site_label_1
_geom_angle_atom_site_label_2
_geom_angle_atom_site_label_3
_geom_angle
_geom_angle_site_symmetry_1
_geom_angle_site_symmetry_3
N1 Ag1 N2 108.1(2) 4_645 .
N1 Ag1 S1 115.0(2) 4_645 .
N2 Ag1 S1 113.5(2) . .
N1 Ag1 S1 107.4(2) 4_645 1_455
N2 Ag1 S1 110.8(2) . 1_455
S1 Ag1 S1 101.60(6) . 1_455
C1 S1 Ag1 99.7(3) . .
C1 S1 Ag1 99.0(3) . 1_655
Ag1 S1 Ag1 101.60(6) . 1_655
N1 C1 S1 177.2(6) . .
C1 N1 Ag1 164.9(6) . 4_655
C6 N2 C2 117.9(6) . .
C6 N2 Ag1 119.2(4) . .
C2 N2 Ag1 122.7(4) . .
N2 C2 C3 122.6(7) . .
C2 C3 C4 118.7(7) . .
C5 C4 C3 118.9(6) . .
C4 C5 C6 118.9(7) . .
N2 C6 C5 123.1(7) . .

loop_
_geom_bond_atom_site_label_1
_geom_bond_atom_site_label_2
_geom_bond_distance
_geom_bond_site_symmetry_2
Ag1 N1 2.230(5) 4_645
Ag1 N2 2.313(4) .
Ag1 S1 2.582(3) .
Ag1 S1 2.608(3) 1_455
S1 C1 1.660(6) .
S1 Ag1 2.608(3) 1_655
C1 N1 1.152(7) .
N1 Ag1 2.230(5) 4_655
N2 C6 1.317(8) .
N2 C2 1.344(8) .
C2 C3 1.368(9) .
C3 C4 1.385(11) .
C4 C5 1.363(12) .
C5 C6 1.380(10) .
